data_7025823
loop_
_publ_author_name
'M\"omming, Cornelia M'
'Kehr, Gerald'
'Wibbeling, Birgit'
'Fr\"ohlich, Roland'
'Erker, Gerhard'

_publ_section_title
;
 Addition reactions to the intramolecular mesityl2P-CH2-CH2-B(C6F5)2
 frustrated Lewis pair.
;
_journal_issue 32
_journal_name_full 'Dalton transactions (Cambridge, England : 2003)'
_journal_page_first 7556
_journal_page_last 7564
_journal_paper_doi 10.1039/c0dt00015a
_journal_volume 39
_journal_year 2010
_chemical_formula_sum 'C42.5 H39 B Cl2 F10 N O P'
_chemical_formula_weight 882.43
_chemical_name_systematic
;
?
;
_space_group_IT_number 15
_symmetry_cell_setting monoclinic
_symmetry_space_group_name_Hall '-C 2yc'
_symmetry_space_group_name_H-M 'C 1 2/c 1'
_atom_sites_solution_hydrogens geom
_atom_sites_solution_primary direct
_atom_sites_solution_secondary difmap
_audit_creation_method SHELXL-97
_cell_angle_alpha 90.00
_cell_angle_beta 122.078(1)
_cell_angle_gamma 90.00
_cell_formula_units_Z 8
_cell_length_a 29.5440(6)
_cell_length_b 14.3430(4)
_cell_length_c 22.6139(7)
_cell_measurement_reflns_used 7377
_cell_measurement_temperature 223(2)
_cell_measurement_theta_max 68.25
_cell_measurement_theta_min 0.88
_cell_volume 8119.6(4)
_computing_cell_refinement 'Collect (NOnius B.V., 1998)'
_computing_data_collection 'Collect (Nonius B.V., 1998)'
_computing_data_reduction 'Denzo-SMN (Otwinowski & Minor, 1997)'
_computing_molecular_graphics 'XP (BrukerAXS, 2000)'
_computing_publication_material 'SHELXL-97 (Sheldrick, 1997)'
_computing_structure_refinement 'SHELXL-97 (Sheldrick, 1997)'
_computing_structure_solution 'SHELXS-97 (Sheldrick, 1990)'
_diffrn_ambient_temperature 223(2)
_diffrn_measured_fraction_theta_full 0.980
_diffrn_measured_fraction_theta_max 0.980
_diffrn_measurement_device_type 'Nonius KappaCCD APEXII'
_diffrn_measurement_method '\w and \f scans'
_diffrn_radiation_monochromator graphite
_diffrn_radiation_source 'fine-focus sealed tube'
_diffrn_radiation_type CuK\a
_diffrn_radiation_wavelength 1.54178
_diffrn_reflns_av_R_equivalents 0.054
_diffrn_reflns_av_sigmaI/netI 0.0204
_diffrn_reflns_limit_h_max 35
_diffrn_reflns_limit_h_min -34
_diffrn_reflns_limit_k_max 17
_diffrn_reflns_limit_k_min -15
_diffrn_reflns_limit_l_max 22
_diffrn_reflns_limit_l_min -26
_diffrn_reflns_number 57011
_diffrn_reflns_theta_full 67.94
_diffrn_reflns_theta_max 67.94
_diffrn_reflns_theta_min 3.55
_exptl_absorpt_coefficient_mu 2.533
_exptl_absorpt_correction_T_max 0.5701
_exptl_absorpt_correction_T_min 0.4710
_exptl_absorpt_correction_type multi-scan
_exptl_absorpt_process_details 'Denzo (Otwinowski, Borek, Majewski & Minor, 2003)'
_exptl_crystal_colour colourless
_exptl_crystal_density_diffrn 1.444
_exptl_crystal_density_method 'not measured'
_exptl_crystal_description block
_exptl_crystal_F_000 3624
_exptl_crystal_size_max 0.35
_exptl_crystal_size_mid 0.30
_exptl_crystal_size_min 0.25
_refine_diff_density_max 0.717
_refine_diff_density_min -0.519
_refine_diff_density_rms 0.060
_refine_ls_extinction_method none
_refine_ls_goodness_of_fit_ref 1.027
_refine_ls_hydrogen_treatment constr
_refine_ls_matrix_type full
_refine_ls_number_parameters 556
_refine_ls_number_reflns 7244
_refine_ls_number_restraints 37
_refine_ls_restrained_S_all 1.049
_refine_ls_R_factor_all 0.0693
_refine_ls_R_factor_gt 0.0617
_refine_ls_shift/su_max 0.000
_refine_ls_shift/su_mean 0.000
_refine_ls_structure_factor_coef Fsqd
_refine_ls_weighting_details 'calc w=1/[\s^2^(Fo^2^)+(0.0996P)^2^+13.7209P] where P=(Fo^2^+2Fc^2^)/3'
_refine_ls_weighting_scheme calc
_refine_ls_wR_factor_gt 0.1737
_refine_ls_wR_factor_ref 0.1821
_reflns_number_gt 6260
_reflns_number_total 7244
_reflns_threshold_expression >2sigma(I)
_cod_data_source_file c0dt00015a.txt
_cod_data_source_block erk4925
_cod_original_sg_symbol_H-M C2/c
_cod_original_formula_sum 'C42.50 H39 B Cl2 F10 N O P'
_cod_database_code 7025823

loop_
_symmetry_equiv_pos_as_xyz
'x, y, z'
'-x, y, -z+1/2'
'x+1/2, y+1/2, z'
'-x+1/2, y+1/2, -z+1/2'
'-x, -y, -z'
'x, -y, z-1/2'
'-x+1/2, -y+1/2, -z'
'x+1/2, -y+1/2, z-1/2'

loop_
_atom_site_label
_atom_site_type_symbol
_atom_site_fract_x
_atom_site_fract_y
_atom_site_fract_z
_atom_site_U_iso_or_equiv
_atom_site_adp_type
_atom_site_occupancy
_atom_site_symmetry_multiplicity
_atom_site_calc_flag
_atom_site_refinement_flags
_atom_site_disorder_assembly
_atom_site_disorder_group
O1 O 0.15272(7) 0.74135(12) 0.02572(9) 0.0426(4) Uani 1 1 d . . .
B1 B 0.11912(13) 0.6542(2) -0.00850(17) 0.0451(7) Uani 1 1 d . . .
P1 P 0.21593(3) 0.65700(5) 0.15479(3) 0.0407(2) Uani 1 1 d . . .
C1 C 0.16352(12) 0.5703(2) 0.11117(15) 0.0507(7) Uani 1 1 d . . .
H1A H 0.1757 0.5100 0.1348 0.061 Uiso 1 1 calc R . .
H1B H 0.1318 0.5894 0.1114 0.061 Uiso 1 1 calc R . .
C2 C 0.15051(12) 0.5630(2) 0.03578(15) 0.0501(7) Uani 1 1 d . . .
H2A H 0.1285 0.5076 0.0134 0.060 Uiso 1 1 calc R . .
H2B H 0.1837 0.5560 0.0364 0.060 Uiso 1 1 calc R . .
C3 C 0.19110(10) 0.75437(18) 0.09109(13) 0.0401(6) Uani 1 1 d . . .
N1 N 0.21549(9) 0.83046(15) 0.11797(11) 0.0430(5) Uani 1 1 d . . .
C4 C 0.20303(12) 0.91417(18) 0.07872(14) 0.0442(6) Uani 1 1 d . . .
C5 C 0.24622(14) 0.9660(2) 0.08812(17) 0.0565(7) Uani 1 1 d . . .
H5 H 0.2812 0.9434 0.1171 0.068 Uiso 1 1 calc R . .
C6 C 0.23746(17) 1.0514(2) 0.0545(2) 0.0712(10) Uani 1 1 d . . .
H6 H 0.2666 1.0858 0.0603 0.085 Uiso 1 1 calc R . .
C7 C 0.18738(18) 1.0854(2) 0.0137(2) 0.0721(10) Uani 1 1 d . . .
H7 H 0.1819 1.1432 -0.0087 0.087 Uiso 1 1 calc R . .
C8 C 0.14460(16) 1.0355(2) 0.00503(19) 0.0661(9) Uani 1 1 d . . .
H8 H 0.1100 1.0601 -0.0227 0.079 Uiso 1 1 calc R . .
C9 C 0.15184(13) 0.9491(2) 0.03672(16) 0.0536(7) Uani 1 1 d . . .
H9 H 0.1223 0.9148 0.0297 0.064 Uiso 1 1 calc R . .
C11 C 0.27447(11) 0.59589(18) 0.16772(13) 0.0428(6) Uani 1 1 d . . .
C12 C 0.29646(12) 0.5277(2) 0.22072(14) 0.0483(6) Uani 1 1 d . . .
C13 C 0.33953(13) 0.4757(2) 0.23015(16) 0.0595(8) Uani 1 1 d . . .
H13 H 0.3544 0.4304 0.2656 0.071 Uiso 1 1 calc R . .
C14 C 0.36142(14) 0.4878(2) 0.18981(18) 0.0625(8) Uani 1 1 d . . .
C15 C 0.33896(12) 0.5550(2) 0.13793(16) 0.0553(7) Uani 1 1 d . . .
H15 H 0.3534 0.5638 0.1099 0.066 Uiso 1 1 calc R . .
C16 C 0.29618(11) 0.6098(2) 0.12560(14) 0.0452(6) Uani 1 1 d . . .
C17 C 0.27746(14) 0.5070(2) 0.26973(16) 0.0586(8) Uani 1 1 d . . .
H17A H 0.2948 0.5492 0.3092 0.088 Uiso 1 1 calc R . .
H17B H 0.2864 0.4432 0.2861 0.088 Uiso 1 1 calc R . .
H17C H 0.2391 0.5154 0.2452 0.088 Uiso 1 1 calc R . .
C18 C 0.40767(19) 0.4293(3) 0.2010(3) 0.0949(14) Uani 1 1 d . . .
H18A H 0.4169 0.3842 0.2377 0.142 Uiso 1 1 calc R . .
H18B H 0.4382 0.4692 0.2145 0.142 Uiso 1 1 calc R . .
H18C H 0.3977 0.3969 0.1581 0.142 Uiso 1 1 calc R . .
C19 C 0.27674(12) 0.6811(2) 0.06855(15) 0.0518(7) Uani 1 1 d . . .
H19A H 0.2966 0.6750 0.0457 0.078 Uiso 1 1 calc R . .
H19B H 0.2821 0.7431 0.0884 0.078 Uiso 1 1 calc R . .
H19C H 0.2390 0.6713 0.0348 0.078 Uiso 1 1 calc R . .
C21 C 0.23018(11) 0.70837(19) 0.23668(14) 0.0433(6) Uani 1 1 d . . .
C22 C 0.19432(12) 0.7016(2) 0.25998(16) 0.0519(7) Uani 1 1 d . . .
C23 C 0.20818(14) 0.7441(2) 0.32226(17) 0.0558(7) Uani 1 1 d . . .
H23 H 0.1841 0.7405 0.3374 0.067 Uiso 1 1 calc R . .
C24 C 0.25569(14) 0.7916(2) 0.36349(15) 0.0534(7) Uani 1 1 d . . .
C25 C 0.29023(12) 0.7964(2) 0.34003(15) 0.0504(7) Uani 1 1 d . . .
H25 H 0.3229 0.8277 0.3677 0.060 Uiso 1 1 calc R . .
C26 C 0.27898(11) 0.75715(19) 0.27751(14) 0.0450(6) Uani 1 1 d . . .
C27 C 0.14164(17) 0.6501(3) 0.2222(2) 0.0828(12) Uani 1 1 d . . .
H27A H 0.1480 0.5845 0.2190 0.124 Uiso 1 1 calc R . .
H27B H 0.1192 0.6757 0.1757 0.124 Uiso 1 1 calc R . .
H27C H 0.1239 0.6570 0.2478 0.124 Uiso 1 1 calc R . .
C28 C 0.26797(18) 0.8374(3) 0.43020(19) 0.0723(10) Uani 1 1 d . . .
H28A H 0.3063 0.8461 0.4604 0.109 Uiso 1 1 calc R . .
H28B H 0.2553 0.7983 0.4534 0.109 Uiso 1 1 calc R . .
H28C H 0.2503 0.8975 0.4198 0.109 Uiso 1 1 calc R . .
C29 C 0.32065(12) 0.7704(2) 0.25919(16) 0.0548(7) Uani 1 1 d . . .
H29A H 0.3417 0.7140 0.2701 0.082 Uiso 1 1 calc R . .
H29B H 0.3438 0.8220 0.2859 0.082 Uiso 1 1 calc R . .
H29C H 0.3033 0.7839 0.2098 0.082 Uiso 1 1 calc R . .
C31 C 0.06205(11) 0.6619(2) -0.01115(15) 0.0473(6) Uani 1 1 d . . .
C32 C 0.05089(12) 0.7203(2) 0.02814(17) 0.0561(7) Uani 1 1 d . . .
F32 F 0.08793(8) 0.78246(14) 0.07270(11) 0.0732(6) Uani 1 1 d . . .
C33 C 0.00406(15) 0.7178(3) 0.0281(2) 0.0689(9) Uani 1 1 d . . .
F33 F -0.00261(11) 0.7755(2) 0.06990(16) 0.1029(8) Uani 1 1 d . . .
C34 C -0.03515(13) 0.6566(3) -0.0145(2) 0.0711(10) Uani 1 1 d . . .
F34 F -0.08133(9) 0.6539(2) -0.01634(15) 0.1011(9) Uani 1 1 d . . .
C35 C -0.02707(12) 0.5977(3) -0.05554(18) 0.0659(10) Uani 1 1 d . . .
F35 F -0.06533(8) 0.53682(19) -0.09778(12) 0.0925(8) Uani 1 1 d . . .
C36 C 0.02057(12) 0.6007(2) -0.05265(16) 0.0544(7) Uani 1 1 d . . .
F36 F 0.02641(8) 0.53822(14) -0.09280(10) 0.0712(5) Uani 1 1 d . . .
C41 C 0.10546(11) 0.6609(2) -0.08910(15) 0.0488(7) Uani 1 1 d . . .
C42 C 0.11159(14) 0.5901(2) -0.12603(18) 0.0611(8) Uani 1 1 d . . .
F42 F 0.13210(10) 0.50731(15) -0.09539(12) 0.0839(6) Uani 1 1 d . . .
C43 C 0.09727(15) 0.5983(3) -0.1951(2) 0.0726(10) Uani 1 1 d . . .
F43 F 0.10388(13) 0.5261(2) -0.22749(15) 0.1114(9) Uani 1 1 d . . .
C44 C 0.07632(13) 0.6798(3) -0.22982(17) 0.0687(10) Uani 1 1 d . . .
F44 F 0.06151(9) 0.6877(2) -0.29708(10) 0.0966(8) Uani 1 1 d . . .
C45 C 0.07034(12) 0.7529(3) -0.19629(16) 0.0609(8) Uani 1 1 d . . .
F45 F 0.05116(8) 0.83452(18) -0.22971(10) 0.0802(6) Uani 1 1 d . . .
C46 C 0.08414(11) 0.7412(2) -0.12764(15) 0.0514(7) Uani 1 1 d . . .
F46 F 0.07446(8) 0.81553(13) -0.09917(9) 0.0627(5) Uani 1 1 d . . .
C10 C 0.0362(3) 1.0986(5) 0.1156(4) 0.147(3) Uani 1 1 d . . .
H10A H 0.0519 1.1164 0.1646 0.177 Uiso 1 1 calc R . .
H10B H 0.0064 1.1412 0.0872 0.177 Uiso 1 1 calc R . .
Cl1 Cl 0.08342(6) 1.11527(13) 0.09464(7) 0.1209(5) Uani 1 1 d . . .
Cl2 Cl 0.01139(10) 0.98937(18) 0.10477(14) 0.2009(11) Uani 1 1 d . . .
C51 C 0.4355(5) 0.1761(11) 0.1634(8) 0.133(5) Uani 0.50 1 d PDU A -1
H51A H 0.4091 0.1327 0.1302 0.199 Uiso 0.50 1 calc PR A -1
H51B H 0.4419 0.2242 0.1385 0.199 Uiso 0.50 1 calc PR A -1
H51C H 0.4226 0.2046 0.1907 0.199 Uiso 0.50 1 calc PR A -1
C52 C 0.4873(6) 0.1244(10) 0.2118(7) 0.157(6) Uani 0.50 1 d PDU A -1
H52A H 0.4839 0.0794 0.2418 0.188 Uiso 0.50 1 calc PR A -1
H52B H 0.5019 0.0940 0.1867 0.188 Uiso 0.50 1 calc PR A -1
C53 C 0.5174(6) 0.2083(11) 0.2498(7) 0.200(9) Uani 0.50 1 d PDU A -1
H53A H 0.4954 0.2643 0.2297 0.240 Uiso 0.50 1 calc PR A -1
H53B H 0.5496 0.2149 0.2479 0.240 Uiso 0.50 1 calc PR A -1
C54 C 0.5317(5) 0.1946(16) 0.3229(7) 0.194(8) Uani 0.50 1 d PDU A -1
H54A H 0.5212 0.1317 0.3281 0.233 Uiso 0.50 1 calc PR A -1
H54B H 0.5121 0.2396 0.3337 0.233 Uiso 0.50 1 calc PR A -1
C55 C 0.5928(4) 0.2077(6) 0.3748(5) 0.084(2) Uani 0.50 1 d PDU A -1
H55A H 0.6020 0.1907 0.4214 0.126 Uiso 0.50 1 calc PR A -1
H55B H 0.6023 0.2723 0.3745 0.126 Uiso 0.50 1 calc PR A -1
H55C H 0.6122 0.1681 0.3609 0.126 Uiso 0.50 1 calc PR A -1

loop_
_atom_site_aniso_label
_atom_site_aniso_U_11
_atom_site_aniso_U_22
_atom_site_aniso_U_33
_atom_site_aniso_U_23
_atom_site_aniso_U_13
_atom_site_aniso_U_12
O1 0.0423(9) 0.0417(10) 0.0382(9) -0.0044(7) 0.0176(8) -0.0099(7)
B1 0.0450(16) 0.0426(16) 0.0447(16) -0.0104(13) 0.0219(14) -0.0118(13)
P1 0.0421(4) 0.0409(4) 0.0390(4) -0.0019(3) 0.0214(3) -0.0111(3)
C1 0.0498(15) 0.0448(15) 0.0503(15) 0.0012(12) 0.0216(13) -0.0143(12)
C2 0.0467(15) 0.0418(15) 0.0528(16) -0.0080(12) 0.0203(13) -0.0109(12)
C3 0.0410(13) 0.0421(14) 0.0392(13) -0.0040(10) 0.0227(11) -0.0088(11)
N1 0.0508(13) 0.0406(12) 0.0399(11) -0.0065(9) 0.0256(10) -0.0126(10)
C4 0.0607(16) 0.0371(13) 0.0408(13) -0.0081(11) 0.0311(13) -0.0113(12)
C5 0.0663(19) 0.0482(16) 0.0592(18) -0.0052(13) 0.0361(16) -0.0163(14)
C6 0.091(3) 0.0546(19) 0.077(2) -0.0053(17) 0.051(2) -0.0266(19)
C7 0.108(3) 0.0432(17) 0.072(2) 0.0030(16) 0.052(2) -0.0085(18)
C8 0.083(2) 0.0506(18) 0.065(2) 0.0029(15) 0.0394(19) 0.0070(17)
C9 0.0627(18) 0.0461(16) 0.0565(17) -0.0015(13) 0.0347(15) -0.0038(13)
C11 0.0460(14) 0.0406(14) 0.0371(13) -0.0036(10) 0.0188(11) -0.0091(11)
C12 0.0525(16) 0.0433(15) 0.0402(14) -0.0002(11) 0.0187(12) -0.0077(12)
C13 0.0616(19) 0.0526(17) 0.0491(17) 0.0064(13) 0.0192(15) 0.0034(14)
C14 0.0584(18) 0.0606(19) 0.0609(19) -0.0029(15) 0.0265(16) 0.0065(15)
C15 0.0539(17) 0.0592(18) 0.0545(17) -0.0065(14) 0.0299(14) -0.0026(14)
C16 0.0463(14) 0.0468(15) 0.0411(14) -0.0052(11) 0.0223(12) -0.0081(12)
C17 0.072(2) 0.0524(17) 0.0468(16) 0.0088(13) 0.0283(15) -0.0065(15)
C18 0.085(3) 0.095(3) 0.105(3) 0.012(3) 0.050(3) 0.033(2)
C19 0.0575(17) 0.0585(17) 0.0494(16) 0.0026(13) 0.0351(14) -0.0020(14)
C21 0.0468(14) 0.0449(14) 0.0410(13) 0.0019(11) 0.0251(12) -0.0065(11)
C22 0.0577(17) 0.0541(17) 0.0531(16) 0.0029(13) 0.0358(14) -0.0067(13)
C23 0.072(2) 0.0549(17) 0.0578(17) 0.0075(14) 0.0462(17) 0.0025(15)
C24 0.074(2) 0.0423(15) 0.0462(15) 0.0032(12) 0.0336(15) 0.0042(14)
C25 0.0575(17) 0.0447(15) 0.0426(14) -0.0030(12) 0.0223(13) -0.0045(12)
C26 0.0487(15) 0.0432(14) 0.0403(14) 0.0002(11) 0.0218(12) -0.0054(11)
C27 0.077(2) 0.112(3) 0.086(3) -0.021(2) 0.061(2) -0.037(2)
C28 0.109(3) 0.061(2) 0.058(2) -0.0037(15) 0.051(2) 0.0067(19)
C29 0.0466(15) 0.0644(19) 0.0509(16) -0.0108(14) 0.0243(13) -0.0174(14)
C31 0.0446(15) 0.0479(15) 0.0447(15) 0.0015(12) 0.0205(13) -0.0086(12)
C32 0.0503(16) 0.0598(18) 0.0623(18) -0.0024(15) 0.0327(15) -0.0107(14)
F32 0.0741(12) 0.0754(13) 0.0881(14) -0.0319(11) 0.0554(11) -0.0253(10)
C33 0.066(2) 0.074(2) 0.083(2) 0.0063(19) 0.050(2) 0.0032(18)
F33 0.1008(18) 0.1118(19) 0.141(2) -0.0200(17) 0.0940(18) -0.0057(15)
C34 0.0456(17) 0.087(3) 0.081(2) 0.022(2) 0.0345(18) -0.0016(17)
F34 0.0554(12) 0.134(2) 0.125(2) 0.0230(17) 0.0555(14) -0.0051(13)
C35 0.0421(16) 0.078(2) 0.0592(19) 0.0161(17) 0.0143(14) -0.0187(15)
F35 0.0583(12) 0.1173(19) 0.0774(14) 0.0022(13) 0.0194(11) -0.0451(12)
C36 0.0478(16) 0.0589(18) 0.0465(16) 0.0022(13) 0.0183(13) -0.0137(13)
F36 0.0664(12) 0.0707(12) 0.0666(12) -0.0203(10) 0.0288(10) -0.0307(10)
C41 0.0411(14) 0.0566(17) 0.0497(16) -0.0142(13) 0.0249(13) -0.0125(12)
C42 0.0608(18) 0.0593(19) 0.064(2) -0.0162(16) 0.0341(16) -0.0089(15)
F42 0.1062(17) 0.0638(13) 0.0846(15) -0.0202(11) 0.0526(13) 0.0004(12)
C43 0.067(2) 0.097(3) 0.064(2) -0.035(2) 0.0417(19) -0.018(2)
F43 0.136(2) 0.122(2) 0.0942(17) -0.0487(16) 0.0729(17) -0.0085(18)
C44 0.0506(18) 0.111(3) 0.0456(17) -0.0140(19) 0.0266(15) -0.0170(19)
F44 0.0775(14) 0.170(3) 0.0469(11) -0.0194(13) 0.0359(10) -0.0249(15)
C45 0.0411(15) 0.090(2) 0.0470(16) -0.0018(17) 0.0206(13) -0.0105(15)
F45 0.0624(12) 0.1106(17) 0.0553(11) 0.0219(11) 0.0229(10) 0.0014(11)
C46 0.0416(14) 0.0646(19) 0.0456(15) -0.0081(13) 0.0215(12) -0.0071(13)
F46 0.0665(11) 0.0640(11) 0.0542(10) 0.0026(8) 0.0297(9) 0.0067(9)
C10 0.186(7) 0.123(5) 0.175(7) 0.010(5) 0.124(6) 0.054(5)
Cl1 0.1013(9) 0.1615(14) 0.0924(8) 0.0030(8) 0.0463(7) 0.0278(9)
Cl2 0.1566(18) 0.171(2) 0.189(2) -0.0157(17) 0.0337(16) -0.0573(15)
C51 0.138(8) 0.140(9) 0.155(9) -0.028(7) 0.102(7) -0.040(7)
C52 0.157(9) 0.157(9) 0.156(9) -0.025(7) 0.083(8) -0.009(8)
C53 0.169(12) 0.194(11) 0.236(12) -0.015(9) 0.108(9) -0.004(8)
C54 0.223(12) 0.211(13) 0.182(11) -0.008(8) 0.131(9) -0.001(9)
C55 0.121(7) 0.057(4) 0.101(6) 0.015(4) 0.078(5) 0.001(4)

loop_
_atom_type_symbol
_atom_type_description
_atom_type_scat_dispersion_real
_atom_type_scat_dispersion_imag
_atom_type_scat_source
C C 0.0181 0.0091 'International Tables Vol C Tables 4.2.6.8 and 6.1.1.4'
H H 0.0000 0.0000 'International Tables Vol C Tables 4.2.6.8 and 6.1.1.4'
B B 0.0090 0.0039 'International Tables Vol C Tables 4.2.6.8 and 6.1.1.4'
N N 0.0311 0.0180 'International Tables Vol C Tables 4.2.6.8 and 6.1.1.4'
O O 0.0492 0.0322 'International Tables Vol C Tables 4.2.6.8 and 6.1.1.4'
F F 0.0727 0.0534 'International Tables Vol C Tables 4.2.6.8 and 6.1.1.4'
P P 0.2955 0.4335 'International Tables Vol C Tables 4.2.6.8 and 6.1.1.4'
Cl Cl 0.3639 0.7018 'International Tables Vol C Tables 4.2.6.8 and 6.1.1.4'

loop_
_geom_angle_atom_site_label_1
_geom_angle_atom_site_label_2
_geom_angle_atom_site_label_3
_geom_angle
C3 O1 B1 128.8(2)
O1 B1 C2 110.2(2)
O1 B1 C41 103.0(2)
C2 B1 C41 117.2(2)
O1 B1 C31 109.8(2)
C2 B1 C31 108.4(2)
C41 B1 C31 108.0(2)
C1 P1 C11 102.78(14)
C1 P1 C21 119.95(13)
C11 P1 C21 110.16(12)
C1 P1 C3 102.85(12)
C11 P1 C3 115.96(12)
C21 P1 C3 105.51(12)
C2 C1 P1 106.73(19)
C1 C2 B1 110.9(2)
N1 C3 O1 126.3(2)
N1 C3 P1 112.65(19)
O1 C3 P1 121.05(18)
C3 N1 C4 122.3(2)
C9 C4 C5 119.4(3)
C9 C4 N1 124.1(2)
C5 C4 N1 116.3(3)
C6 C5 C4 119.8(3)
C7 C6 C5 120.6(3)
C6 C7 C8 120.0(3)
C7 C8 C9 120.9(4)
C4 C9 C8 119.3(3)
C12 C11 C16 120.0(3)
C12 C11 P1 116.1(2)
C16 C11 P1 123.7(2)
C13 C12 C11 118.2(3)
C13 C12 C17 116.6(3)
C11 C12 C17 125.1(3)
C14 C13 C12 122.9(3)
C13 C14 C15 117.7(3)
C13 C14 C18 121.3(3)
C15 C14 C18 120.9(4)
C16 C15 C14 122.7(3)
C15 C16 C11 118.4(3)
C15 C16 C19 116.8(3)
C11 C16 C19 124.8(3)
C22 C21 C26 119.7(3)
C22 C21 P1 122.4(2)
C26 C21 P1 117.9(2)
C23 C22 C21 118.3(3)
C23 C22 C27 116.7(3)
C21 C22 C27 125.0(3)
C22 C23 C24 123.3(3)
C25 C24 C23 117.3(3)
C25 C24 C28 122.0(3)
C23 C24 C28 120.6(3)
C24 C25 C26 123.1(3)
C25 C26 C21 118.3(3)
C25 C26 C29 116.2(2)
C21 C26 C29 125.5(2)
C32 C31 C36 113.0(3)
C32 C31 B1 127.0(2)
C36 C31 B1 119.8(3)
F32 C32 C31 120.2(3)
F32 C32 C33 115.5(3)
C31 C32 C33 124.3(3)
F33 C33 C34 120.4(3)
F33 C33 C32 120.2(3)
C34 C33 C32 119.5(4)
F34 C34 C33 120.5(4)
F34 C34 C35 120.2(4)
C33 C34 C35 119.3(3)
F35 C35 C34 120.0(3)
F35 C35 C36 120.5(4)
C34 C35 C36 119.5(3)
F36 C36 C35 116.1(3)
F36 C36 C31 119.4(3)
C35 C36 C31 124.4(3)
C46 C41 C42 113.1(3)
C46 C41 B1 120.6(3)
C42 C41 B1 126.2(3)
F42 C42 C41 120.2(3)
F42 C42 C43 116.0(3)
C41 C42 C43 123.8(3)
F43 C43 C44 120.1(4)
F43 C43 C42 120.2(4)
C44 C43 C42 119.7(3)
F44 C44 C45 120.4(4)
F44 C44 C43 120.0(4)
C45 C44 C43 119.6(3)
F45 C45 C44 119.9(3)
F45 C45 C46 121.2(3)
C44 C45 C46 118.8(4)
F46 C46 C41 119.9(3)
F46 C46 C45 115.2(3)
C41 C46 C45 124.8(3)
Cl2 C10 Cl1 116.4(4)
C53 C52 C51 95.0(9)
C52 C53 C54 105.6(12)
C53 C54 C55 110.8(11)

loop_
_geom_bond_atom_site_label_1
_geom_bond_atom_site_label_2
_geom_bond_distance
O1 C3 1.313(3)
O1 B1 1.527(3)
B1 C2 1.609(4)
B1 C41 1.647(4)
B1 C31 1.659(4)
P1 C1 1.815(3)
P1 C11 1.819(3)
P1 C21 1.823(3)
P1 C3 1.855(3)
C1 C2 1.539(4)
C3 N1 1.271(3)
N1 C4 1.421(3)
C4 C9 1.384(4)
C4 C5 1.392(4)
C5 C6 1.391(5)
C6 C7 1.352(6)
C7 C8 1.372(5)
C8 C9 1.390(5)
C11 C12 1.410(4)
C11 C16 1.417(4)
C12 C13 1.390(5)
C12 C17 1.514(4)
C13 C14 1.381(5)
C14 C15 1.385(5)
C14 C18 1.506(5)
C15 C16 1.385(4)
C16 C19 1.501(4)
C21 C22 1.415(4)
C21 C26 1.417(4)
C22 C23 1.382(4)
C22 C27 1.512(5)
C23 C24 1.383(5)
C24 C25 1.379(4)
C24 C28 1.503(4)
C25 C26 1.388(4)
C26 C29 1.505(4)
C31 C32 1.382(4)
C31 C36 1.390(4)
C32 F32 1.355(4)
C32 C33 1.384(5)
C33 F33 1.347(4)
C33 C34 1.362(6)
C34 F34 1.343(4)
C34 C35 1.366(6)
C35 F35 1.344(4)
C35 C36 1.374(5)
C36 F36 1.351(4)
C41 C46 1.379(4)
C41 C42 1.385(4)
C42 F42 1.346(4)
C42 C43 1.389(5)
C43 F43 1.342(4)
C43 C44 1.360(6)
C44 F44 1.346(4)
C44 C45 1.359(5)
C45 F45 1.344(4)
C45 C46 1.390(4)
C46 F46 1.352(4)
C10 Cl2 1.692(8)
C10 Cl1 1.711(7)
C51 C52 1.518(10)
C52 C53 1.472(9)
C53 C54 1.485(10)
C54 C55 1.556(10)

loop_
_geom_torsion_atom_site_label_1
_geom_torsion_atom_site_label_2
_geom_torsion_atom_site_label_3
_geom_torsion_atom_site_label_4
_geom_torsion
C3 O1 B1 C2 -23.7(4)
C3 O1 B1 C41 -149.5(2)
C3 O1 B1 C31 95.7(3)
C11 P1 C1 C2 -73.7(2)
C21 P1 C1 C2 163.69(19)
C3 P1 C1 C2 47.1(2)
P1 C1 C2 B1 -71.9(3)
O1 B1 C2 C1 58.9(3)
C41 B1 C2 C1 176.2(2)
C31 B1 C2 C1 -61.3(3)
B1 O1 C3 N1 -175.0(3)
B1 O1 C3 P1 5.8(4)
C1 P1 C3 N1 164.3(2)
C11 P1 C3 N1 -84.4(2)
C21 P1 C3 N1 37.8(2)
C1 P1 C3 O1 -16.4(2)
C11 P1 C3 O1 94.9(2)
C21 P1 C3 O1 -142.9(2)
O1 C3 N1 C4 0.7(4)
P1 C3 N1 C4 180.0(2)
C3 N1 C4 C9 49.7(4)
C3 N1 C4 C5 -135.0(3)
C9 C4 C5 C6 -0.9(4)
N1 C4 C5 C6 -176.4(3)
C4 C5 C6 C7 1.2(5)
C5 C6 C7 C8 -0.1(6)
C6 C7 C8 C9 -1.2(6)
C5 C4 C9 C8 -0.3(4)
N1 C4 C9 C8 174.8(3)
C7 C8 C9 C4 1.4(5)
C1 P1 C11 C12 -74.4(2)
C21 P1 C11 C12 54.6(2)
C3 P1 C11 C12 174.28(19)
C1 P1 C11 C16 102.0(2)
C21 P1 C11 C16 -129.1(2)
C3 P1 C11 C16 -9.4(3)
C16 C11 C12 C13 0.2(4)
P1 C11 C12 C13 176.7(2)
C16 C11 C12 C17 179.1(3)
P1 C11 C12 C17 -4.4(4)
C11 C12 C13 C14 -0.3(5)
C17 C12 C13 C14 -179.3(3)
C12 C13 C14 C15 0.0(5)
C12 C13 C14 C18 -179.2(4)
C13 C14 C15 C16 0.3(5)
C18 C14 C15 C16 179.5(3)
C14 C15 C16 C11 -0.3(4)
C14 C15 C16 C19 178.8(3)
C12 C11 C16 C15 0.1(4)
P1 C11 C16 C15 -176.2(2)
C12 C11 C16 C19 -179.0(3)
P1 C11 C16 C19 4.8(4)
C1 P1 C21 C22 -15.9(3)
C11 P1 C21 C22 -134.8(2)
C3 P1 C21 C22 99.3(3)
C1 P1 C21 C26 164.6(2)
C11 P1 C21 C26 45.7(2)
C3 P1 C21 C26 -80.2(2)
C26 C21 C22 C23 0.5(4)
P1 C21 C22 C23 -179.0(2)
C26 C21 C22 C27 -178.7(3)
P1 C21 C22 C27 1.8(5)
C21 C22 C23 C24 -1.1(5)
C27 C22 C23 C24 178.2(3)
C22 C23 C24 C25 0.4(5)
C22 C23 C24 C28 179.1(3)
C23 C24 C25 C26 0.8(4)
C28 C24 C25 C26 -177.8(3)
C24 C25 C26 C21 -1.3(4)
C24 C25 C26 C29 178.9(3)
C22 C21 C26 C25 0.6(4)
P1 C21 C26 C25 -179.9(2)
C22 C21 C26 C29 -179.6(3)
P1 C21 C26 C29 -0.1(4)
O1 B1 C31 C32 -18.4(4)
C2 B1 C31 C32 102.0(3)
C41 B1 C31 C32 -130.0(3)
O1 B1 C31 C36 166.5(2)
C2 B1 C31 C36 -73.0(3)
C41 B1 C31 C36 54.9(3)
C36 C31 C32 F32 178.3(3)
B1 C31 C32 F32 3.0(5)
C36 C31 C32 C33 1.4(5)
B1 C31 C32 C33 -173.9(3)
F32 C32 C33 F33 0.8(5)
C31 C32 C33 F33 177.8(3)
F32 C32 C33 C34 -179.3(3)
C31 C32 C33 C34 -2.2(6)
F33 C33 C34 F34 1.1(6)
C32 C33 C34 F34 -178.8(3)
F33 C33 C34 C35 -178.9(3)
C32 C33 C34 C35 1.2(6)
F34 C34 C35 F35 -0.1(5)
C33 C34 C35 F35 179.9(3)
F34 C34 C35 C36 -179.5(3)
C33 C34 C35 C36 0.5(5)
F35 C35 C36 F36 -1.6(4)
C34 C35 C36 F36 177.7(3)
F35 C35 C36 C31 179.3(3)
C34 C35 C36 C31 -1.4(5)
C32 C31 C36 F36 -178.6(3)
B1 C31 C36 F36 -2.9(4)
C32 C31 C36 C35 0.4(4)
B1 C31 C36 C35 176.1(3)
O1 B1 C41 C46 -51.4(3)
C2 B1 C41 C46 -172.6(3)
C31 B1 C41 C46 64.7(3)
O1 B1 C41 C42 130.8(3)
C2 B1 C41 C42 9.7(4)
C31 B1 C41 C42 -113.1(3)
C46 C41 C42 F42 179.8(3)
B1 C41 C42 F42 -2.3(5)
C46 C41 C42 C43 -0.7(5)
B1 C41 C42 C43 177.1(3)
F42 C42 C43 F43 0.3(5)
C41 C42 C43 F43 -179.2(3)
F42 C42 C43 C44 -179.9(3)
C41 C42 C43 C44 0.6(5)
F43 C43 C44 F44 0.9(5)
C42 C43 C44 F44 -178.8(3)
F43 C43 C44 C45 -179.3(3)
C42 C43 C44 C45 1.0(5)
F44 C44 C45 F45 -2.2(5)
C43 C44 C45 F45 178.0(3)
F44 C44 C45 C46 177.5(3)
C43 C44 C45 C46 -2.3(5)
C42 C41 C46 F46 178.2(3)
B1 C41 C46 F46 0.2(4)
C42 C41 C46 C45 -0.7(4)
B1 C41 C46 C45 -178.7(3)
F45 C45 C46 F46 3.0(4)
C44 C45 C46 F46 -176.7(3)
F45 C45 C46 C41 -178.1(3)
C44 C45 C46 C41 2.2(5)
C51 C52 C53 C54 116.3(14)
C52 C53 C54 C55 127.1(14)
